data_4332379
loop_
_publ_author_name
'Hinrichs, Matthias'
'Hofbauer, Florian R.'
'Kl\"ufers, Peter'
'Suhanji, Mihael'

_publ_section_title
;
 Oxacalix[3]arene Complexes with the ReI(CO)3Fragment&#x2020;
;
_journal_issue 17
_journal_name_full 'Inorganic Chemistry'
_journal_page_first 6688
_journal_page_last 6693
_journal_paper_doi 10.1021/ic0603048
_journal_volume 45
_journal_year 2006
_chemical_compound_source
;
Lab book number 3 A, entry 205
The synthesis is carried out under nitrogen atmposphere with dried and
desoxygenated acetonitrile.
0.1 mmol (NET4)2[Re(CO)3Br3] (0.077 g) and 0.1 mmol p-Isopropyl-Oxacalix[3]arene
(p-IPr-Oc[3]a) (0.053 g) are suspended in 2 mL acetonitrile. Then 0.3 mmol 1,8-
Diazabicyclo[5.4.0]undec-7-ene (DBU) (0.046 g) is added. A white voluminous
solid is formed right after addition of the DBU). The suspension is heated to 85
deg C. The solid dissolves at about 70 deg C. It is heated for 5 hours in
which again a white solid appears. After cooling the mixture to room
temperature nitrogen atmosphere is no longer needed. After filtration the
light yellow solution is treated with a few drops of water in which a white
solid appears, that could be redissolved by shaking. After filtration the
solution hold on 4 deg C. Colourless needles are formed after 1 hour.
;
_chemical_formula_moiety '4(C33 H42 O6), 4(C36 H40 O9 Re1), 4(C8 H20 N), 2(C2 H3 N1)'
_chemical_formula_sum 'C312 H414 N6 O60 Re4'
_chemical_formula_weight 5953.458
_chemical_name_common (NEt4)[Re(CO)3(p-Isopropyloxacalix[3]areneH-2)]
_space_group_IT_number 2
_symmetry_cell_setting triclinic
_symmetry_Int_Tables_number 2
_symmetry_space_group_name_Hall '-P 1'
_symmetry_space_group_name_H-M 'P -1'
_atom_sites_solution_hydrogens geom
_atom_sites_solution_primary direct
_atom_sites_solution_secondary difmap
_audit_block_code Re_CO_p-IPr-Oc[3]a_NET4_jn044_Hinrichs
_audit_creation_date 01-Feb-05
_audit_creation_method 'form98_non/compatible with shelxl97-2'
_cell_angle_alpha 109.9521(6)
_cell_angle_beta 100.2614(6)
_cell_angle_gamma 96.7309(6)
_cell_formula_units_Z 1
_cell_length_a 14.1272(2)
_cell_length_b 23.5791(4)
_cell_length_c 24.6058(5)
_cell_measurement_reflns_used 99764
_cell_measurement_temperature 200(2)
_cell_measurement_theta_max 27.485
_cell_measurement_theta_min 3.134
_cell_volume 7439.5(2)
_computing_cell_refinement 'HKL Scalepack (Otwinowski & Minor 1997)'
_computing_data_collection 'Collect (Nonius BV, 1997-2000)'
_computing_data_reduction 'HKL Denzo and Scalepack (Otwinowski & Minor 1997)'
_computing_structure_refinement 'SHELXL-97 (G. M. Sheldrick. University of G\"ottingen, 97-2 version)'
_computing_structure_solution 'SHELXS-97 (Sheldrick, 1990)'
_diffrn_ambient_temperature 200(2)
_diffrn_detector_area_resol_mean 9
_diffrn_measured_fraction_theta_full 0.976
_diffrn_measured_fraction_theta_max 0.976
_diffrn_measurement_device '95mm CCD camera on \k-goniostat'
_diffrn_measurement_device_type KappaCCD
_diffrn_radiation_collimation 0.35
_diffrn_radiation_monochromator graphite
_diffrn_radiation_source 'rotating anode'
_diffrn_radiation_type MoK\a
_diffrn_radiation_wavelength 0.71073
_diffrn_reflns_av_R_equivalents 0.1819
_diffrn_reflns_av_sigmaI/netI 0.2949
_diffrn_reflns_limit_h_max 18
_diffrn_reflns_limit_h_min -18
_diffrn_reflns_limit_k_max 29
_diffrn_reflns_limit_k_min -30
_diffrn_reflns_limit_l_max 31
_diffrn_reflns_limit_l_min -31
_diffrn_reflns_number 103208
_diffrn_reflns_theta_full 27.47
_diffrn_reflns_theta_max 27.47
_diffrn_reflns_theta_min 3.15
_diffrn_source_current 75.00
_diffrn_source_power 4.125
_diffrn_source_type 'FR 591 generator'
_diffrn_source_voltage 55.00
_exptl_absorpt_coefficient_mu 1.698
_exptl_absorpt_correction_T_max 0.8844
_exptl_absorpt_correction_T_min 0.7403
_exptl_absorpt_correction_type numerical
_exptl_absorpt_process_details 'Absorption correction with XRed, rev 1.09, STOE (Darmstadt, Germany)'
_exptl_crystal_colour colourless
_exptl_crystal_density_diffrn 1.32887(4)
_exptl_crystal_density_method 'not measured'
_exptl_crystal_description block
_exptl_crystal_F_000 3108
_exptl_crystal_size_max 0.14
_exptl_crystal_size_mid 0.12
_exptl_crystal_size_min 0.10
_refine_diff_density_max 1.055
_refine_diff_density_min -1.030
_refine_diff_density_rms 0.111
_refine_ls_extinction_method none
_refine_ls_goodness_of_fit_ref 0.989
_refine_ls_hydrogen_treatment mixed
_refine_ls_matrix_type full
_refine_ls_number_parameters 1722
_refine_ls_number_reflns 33287
_refine_ls_number_restraints 0
_refine_ls_restrained_S_all 0.989
_refine_ls_R_factor_all 0.2801
_refine_ls_R_factor_gt 0.0952
_refine_ls_shift/su_max 0.001
_refine_ls_shift/su_mean 0.000
_refine_ls_structure_factor_coef Fsqd
_refine_ls_weighting_scheme calc
_refine_ls_wR_factor_gt 0.1759
_refine_ls_wR_factor_ref 0.2352
_reflns_number_gt 11835
_reflns_number_total 33287
_reflns_threshold_expression >2sigma(I)
_cod_data_source_file ic0603048sup1.cif
_cod_data_source_block 2
_cod_database_code 4332379

loop_
_symmetry_equiv_pos_as_xyz
'x, y, z'
'-x, -y, -z'

loop_
_atom_site_label
_atom_site_type_symbol
_atom_site_fract_x
_atom_site_fract_y
_atom_site_fract_z
_atom_site_U_iso_or_equiv
_atom_site_adp_type
_atom_site_occupancy
_atom_site_symmetry_multiplicity
_atom_site_calc_flag
_atom_site_refinement_flags
Re1_1 Re 0.87491(3) 0.499179(19) 0.812448(19) 0.05371(16) Uani 1 1 d .
O1_1 O 0.7825(5) 0.4306(3) 0.7355(3) 0.0586(18) Uani 1 1 d .
O2_1 O 0.9884(5) 0.4823(3) 0.7604(3) 0.0570(18) Uani 1 1 d .
O3_1 O 0.9141(5) 0.4210(3) 0.8298(3) 0.0522(17) Uani 1 1 d .
O4_1 O 0.9187(5) 0.3582(3) 0.9233(3) 0.0524(17) Uani 1 1 d .
O5_1 O 0.7411(5) 0.3675(3) 0.8444(3) 0.0622(19) Uani 1 1 d .
H85_1 H 0.7078 0.3706 0.8139 0.116(3) Uiso 1 1 calc R
O6_1 O 0.6791(5) 0.2899(3) 0.7121(3) 0.070(2) Uani 1 1 d .
O34_1 O 0.8298(6) 0.6100(4) 0.7804(4) 0.090(3) Uani 1 1 d .
O35_1 O 0.7297(6) 0.5204(4) 0.8920(4) 0.093(3) Uani 1 1 d .
O36_1 O 1.0203(6) 0.5971(3) 0.9217(3) 0.077(2) Uani 1 1 d .
C1_1 C 0.8810(8) 0.4122(5) 0.6634(5) 0.057(3) Uani 1 1 d .
C2_1 C 0.9502(7) 0.4707(5) 0.6958(5) 0.062(3) Uani 1 1 d .
H21_1 H 0.9173 0.5047 0.6927 0.116(3) Uiso 1 1 calc R
H22_1 H 1.0062 0.4711 0.6768 0.116(3) Uiso 1 1 calc R
C3_1 C 1.0546(7) 0.4401(5) 0.7668(5) 0.058(3) Uani 1 1 d .
H31_1 H 1.1145 0.4500 0.7535 0.116(3) Uiso 1 1 calc R
H32_1 H 1.0219 0.3973 0.7414 0.116(3) Uiso 1 1 calc R
C4_1 C 1.0819(8) 0.4460(4) 0.8307(5) 0.056(3) Uani 1 1 d .
C5_1 C 1.1797(7) 0.4613(4) 0.8601(5) 0.056(3) Uani 1 1 d .
H51_1 H 1.2278 0.4714 0.8406 0.116(3) Uiso 1 1 calc R
C6_1 C 1.2094(7) 0.4621(4) 0.9174(5) 0.054(3) Uani 1 1 d .
C7_1 C 1.1351(8) 0.4477(4) 0.9445(4) 0.055(3) Uani 1 1 d .
H71_1 H 1.1537 0.4472 0.9834 0.116(3) Uiso 1 1 calc R
C8_1 C 1.0369(7) 0.4342(4) 0.9174(5) 0.049(3) Uani 1 1 d .
C9_1 C 0.9606(7) 0.4220(4) 0.9474(4) 0.054(3) Uani 1 1 d .
H91_1 H 0.9892 0.4349 0.9905 0.116(3) Uiso 1 1 calc R
H92_1 H 0.9090 0.4460 0.9421 0.116(3) Uiso 1 1 calc R
C10_1 C 0.8342(7) 0.3432(4) 0.9431(4) 0.055(3) Uani 1 1 d .
H101_1 H 0.8070 0.3806 0.9596 0.116(3) Uiso 1 1 calc R
H102_1 H 0.8522 0.3271 0.9750 0.116(3) Uiso 1 1 calc R
C11_1 C 0.7575(7) 0.2951(4) 0.8915(5) 0.056(3) Uani 1 1 d .
C12_1 C 0.7285(8) 0.2353(5) 0.8914(5) 0.062(3) Uani 1 1 d .
H121_1 H 0.7552 0.2260 0.9249 0.116(3) Uiso 1 1 calc R
C13_1 C 0.6629(8) 0.1910(5) 0.8440(6) 0.066(3) Uani 1 1 d .
C14_1 C 0.6242(7) 0.2068(5) 0.7962(5) 0.065(3) Uani 1 1 d .
H141_1 H 0.5787 0.1764 0.7628 0.116(3) Uiso 1 1 calc R
C15_1 C 0.6494(8) 0.2649(5) 0.7954(5) 0.062(3) Uani 1 1 d .
C16_1 C 0.6063(8) 0.2814(5) 0.7438(5) 0.075(3) Uani 1 1 d .
H161_1 H 0.5511 0.2482 0.7167 0.116(3) Uiso 1 1 calc R
H162_1 H 0.5805 0.3197 0.7584 0.116(3) Uiso 1 1 calc R
C17_1 C 0.6493(8) 0.3194(5) 0.6727(5) 0.064(3) Uani 1 1 d .
H171_1 H 0.6221 0.3555 0.6933 0.116(3) Uiso 1 1 calc R
H172_1 H 0.5973 0.2908 0.6385 0.116(3) Uiso 1 1 calc R
C18_1 C 0.7352(8) 0.3398(5) 0.6510(5) 0.061(3) Uani 1 1 d .
C19_1 C 0.7476(9) 0.3045(5) 0.5956(5) 0.071(3) Uani 1 1 d .
H191_1 H 0.7005 0.2683 0.5715 0.116(3) Uiso 1 1 calc R
C20_1 C 0.8283(10) 0.3211(6) 0.5742(5) 0.075(3) Uani 1 1 d .
C21_1 C 0.8928(8) 0.3752(5) 0.6100(5) 0.071(3) Uani 1 1 d .
H211_1 H 0.9481 0.3872 0.5966 0.116(3) Uiso 1 1 calc R
C22_1 C 0.8010(9) 0.3957(5) 0.6851(5) 0.061(3) Uani 1 1 d .
C23_1 C 1.0102(8) 0.4327(4) 0.8590(5) 0.053(3) Uani 1 1 d .
C24_1 C 0.7172(8) 0.3089(5) 0.8426(5) 0.061(3) Uani 1 1 d .
C25_1 C 0.8423(11) 0.2807(6) 0.5141(6) 0.105(5) Uani 1 1 d .
H251_1 H 0.8998 0.3062 0.5094 0.116(3) Uiso 1 1 calc R
C26_1 C 0.875(2) 0.2299(8) 0.5125(8) 0.290(19) Uani 1 1 d .
H261_1 H 0.9260 0.2389 0.5487 0.116(3) Uiso 1 1 calc R
H262_1 H 0.9032 0.2150 0.4777 0.116(3) Uiso 1 1 calc R
H263_1 H 0.8211 0.1984 0.5099 0.116(3) Uiso 1 1 calc R
C27_1 C 0.7639(13) 0.2777(10) 0.4640(6) 0.213(12) Uani 1 1 d .
H271_1 H 0.7474 0.3185 0.4714 0.116(3) Uiso 1 1 calc R
H272_1 H 0.7057 0.2484 0.4603 0.116(3) Uiso 1 1 calc R
H273_1 H 0.7867 0.2644 0.4271 0.116(3) Uiso 1 1 calc R
C28_1 C 1.3180(7) 0.4798(5) 0.9488(5) 0.065(3) Uani 1 1 d .
H281_1 H 1.3565 0.4843 0.9196 0.116(3) Uiso 1 1 calc R
C29_1 C 1.3397(7) 0.5405(5) 1.0004(5) 0.074(3) Uani 1 1 d .
H291_1 H 1.3197 0.5724 0.9862 0.116(3) Uiso 1 1 calc R
H292_1 H 1.4101 0.5516 1.0188 0.116(3) Uiso 1 1 calc R
H293_1 H 1.3033 0.5370 1.0299 0.116(3) Uiso 1 1 calc R
C30_1 C 1.3477(8) 0.4297(6) 0.9680(6) 0.091(4) Uani 1 1 d .
H301_1 H 1.4178 0.4407 0.9874 0.116(3) Uiso 1 1 calc R
H302_1 H 1.3352 0.3914 0.9332 0.116(3) Uiso 1 1 calc R
H303_1 H 1.3098 0.4239 0.9961 0.116(3) Uiso 1 1 calc R
C31_1 C 0.6345(10) 0.1266(5) 0.8433(6) 0.087(4) Uani 1 1 d .
H311_1 H 0.6808 0.1281 0.8799 0.116(3) Uiso 1 1 calc R
C32_1 C 0.6629(12) 0.0786(6) 0.7959(7) 0.127(6) Uani 1 1 d .
H321_1 H 0.7312 0.0916 0.7956 0.116(3) Uiso 1 1 calc R
H322_1 H 0.6203 0.0721 0.7574 0.116(3) Uiso 1 1 calc R
H323_1 H 0.6559 0.0401 0.8032 0.116(3) Uiso 1 1 calc R
C33_1 C 0.5471(17) 0.1121(7) 0.8543(11) 0.289(18) Uani 1 1 d .
H331_1 H 0.5372 0.1464 0.8877 0.116(3) Uiso 1 1 calc R
H332_1 H 0.5448 0.0753 0.8643 0.116(3) Uiso 1 1 calc R
H333_1 H 0.4952 0.1042 0.8189 0.116(3) Uiso 1 1 calc R
C34_1 C 0.8461(8) 0.5672(6) 0.7911(5) 0.075(4) Uani 1 1 d .
C35_1 C 0.7864(11) 0.5107(5) 0.8587(6) 0.095(6) Uani 1 1 d .
C36_1 C 0.9670(8) 0.5608(5) 0.8834(5) 0.063(3) Uani 1 1 d .
Re1_2 Re 0.97166(4) 0.93045(2) 0.63244(2) 0.06898(19) Uani 1 1 d .
O1_2 O 0.9243(6) 0.9784(3) 0.5772(3) 0.071(2) Uani 1 1 d .
O2_2 O 0.8280(5) 0.9365(3) 0.6544(3) 0.067(2) Uani 1 1 d .
O3_2 O 1.0092(5) 1.0202(3) 0.7002(3) 0.068(2) Uani 1 1 d .
O4_2 O 1.1888(6) 1.1139(3) 0.7907(3) 0.076(2) Uani 1 1 d .
O5_2 O 1.1487(6) 1.0695(3) 0.6595(3) 0.091(3) Uani 1 1 d .
H85_2 H 1.1103 1.0582 0.6259 0.116(3) Uiso 1 1 calc R
O6_2 O 1.0008(6) 1.1171(3) 0.5882(3) 0.080(2) Uani 1 1 d .
O34_2 O 1.1738(7) 0.9246(4) 0.6077(4) 0.094(3) Uani 1 1 d .
O35_2 O 0.8958(7) 0.8032(4) 0.5346(4) 0.103(3) Uani 1 1 d .
O36_2 O 1.0405(7) 0.8702(4) 0.7197(4) 0.095(3) Uani 1 1 d .
C1_2 C 0.7570(10) 0.9798(5) 0.5817(5) 0.066(3) Uani 1 1 d .
C2_2 C 0.7475(9) 0.9263(5) 0.6026(5) 0.081(4) Uani 1 1 d .
H21_2 H 0.6838 0.9213 0.6136 0.116(3) Uiso 1 1 calc R
H22_2 H 0.7488 0.8880 0.5697 0.116(3) Uiso 1 1 calc R
C3_2 C 0.8144(8) 0.9871(5) 0.7043(5) 0.069(3) Uani 1 1 d .
H31_2 H 0.7522 0.9754 0.7145 0.116(3) Uiso 1 1 calc R
H32_2 H 0.8101 1.0234 0.6932 0.116(3) Uiso 1 1 calc R
C4_2 C 0.8959(9) 1.0027(4) 0.7561(5) 0.065(3) Uani 1 1 d .
C5_2 C 0.8810(9) 1.0047(5) 0.8112(5) 0.071(3) Uani 1 1 d .
H51_2 H 0.8167 0.9902 0.8134 0.116(3) Uiso 1 1 calc R
C6_2 C 0.9540(10) 1.0263(5) 0.8626(5) 0.072(3) Uani 1 1 d .
C7_2 C 1.0494(9) 1.0440(4) 0.8579(5) 0.067(3) Uani 1 1 d .
H71_2 H 1.1013 1.0581 0.8926 0.116(3) Uiso 1 1 calc R
C8_2 C 1.0711(9) 1.0415(4) 0.8037(5) 0.063(3) Uani 1 1 d .
C9_2 C 1.1750(9) 1.0559(5) 0.8005(5) 0.080(4) Uani 1 1 d .
H91_2 H 1.2198 1.0599 0.8380 0.116(3) Uiso 1 1 calc R
H92_2 H 1.1892 1.0226 0.7673 0.116(3) Uiso 1 1 calc R
C10_2 C 1.2762(9) 1.1254(5) 0.7725(6) 0.086(4) Uani 1 1 d .
H101_2 H 1.2957 1.0862 0.7516 0.116(3) Uiso 1 1 calc R
H102_2 H 1.3300 1.1503 0.8075 0.116(3) Uiso 1 1 calc R
C11_2 C 1.2570(8) 1.1595(5) 0.7317(5) 0.064(3) Uani 1 1 d .
C12_2 C 1.3019(8) 1.2201(6) 0.7457(6) 0.077(4) Uani 1 1 d .
H121_2 H 1.3476 1.2402 0.7830 0.116(3) Uiso 1 1 calc R
C13_2 C 1.2850(9) 1.2527(5) 0.7100(6) 0.080(4) Uani 1 1 d .
C14_2 C 1.2162(11) 1.2237(5) 0.6565(7) 0.090(4) Uani 1 1 d .
H141_2 H 1.2011 1.2459 0.6313 0.116(3) Uiso 1 1 calc R
C15_2 C 1.1675(9) 1.1617(6) 0.6383(6) 0.085(4) Uani 1 1 d .
C16_2 C 1.0960(10) 1.1279(6) 0.5785(5) 0.093(4) Uani 1 1 d .
H161_2 H 1.0973 1.1529 0.5534 0.116(3) Uiso 1 1 calc R
H162_2 H 1.1146 1.0884 0.5577 0.116(3) Uiso 1 1 calc R
C17_2 C 0.9359(9) 1.0745(5) 0.5342(5) 0.079(4) Uani 1 1 d .
H171_2 H 0.9679 1.0400 0.5156 0.116(3) Uiso 1 1 calc R
H172_2 H 0.9201 1.0953 0.5059 0.116(3) Uiso 1 1 calc R
C18_2 C 0.8442(10) 1.0506(5) 0.5480(5) 0.073(4) Uani 1 1 d .
C19_2 C 0.7567(11) 1.0753(5) 0.5411(5) 0.078(4) Uani 1 1 d .
H191_2 H 0.7584 1.1088 0.5279 0.116(3) Uiso 1 1 calc R
C20_2 C 0.6715(10) 1.0537(6) 0.5522(6) 0.077(4) Uani 1 1 d .
C21_2 C 0.6734(10) 1.0060(5) 0.5748(5) 0.080(4) Uani 1 1 d .
H211_2 H 0.6168 0.9913 0.5856 0.116(3) Uiso 1 1 calc R
C22_2 C 0.8454(10) 1.0010(5) 0.5702(5) 0.072(3) Uani 1 1 d .
C23_2 C 0.9922(9) 1.0214(4) 0.7537(5) 0.064(3) Uani 1 1 d .
C24_2 C 1.1907(10) 1.1302(5) 0.6773(6) 0.082(4) Uani 1 1 d .
C25_2 C 0.5841(10) 1.0822(6) 0.5465(6) 0.097(4) Uani 1 1 d .
H251_2 H 0.5259 1.0498 0.5394 0.116(3) Uiso 1 1 calc R
C26_2 C 0.5829(13) 1.1363(7) 0.6030(7) 0.166(8) Uani 1 1 d .
H261_2 H 0.5232 1.1528 0.5963 0.116(3) Uiso 1 1 calc R
H262_2 H 0.6405 1.1686 0.6127 0.116(3) Uiso 1 1 calc R
H263_2 H 0.5842 1.1220 0.6361 0.116(3) Uiso 1 1 calc R
C27_2 C 0.5702(11) 1.1008(8) 0.4921(7) 0.139(6) Uani 1 1 d .
H271_2 H 0.5116 1.1191 0.4894 0.116(3) Uiso 1 1 calc R
H272_2 H 0.5625 1.0644 0.4561 0.116(3) Uiso 1 1 calc R
H273_2 H 0.6277 1.1309 0.4961 0.116(3) Uiso 1 1 calc R
C28_2 C 0.9298(11) 1.0267(7) 0.9219(6) 0.099(4) Uani 1 1 d .
H281_2 H 0.9136 0.9835 0.9199 0.116(3) Uiso 1 1 calc R
C29_2 C 0.8403(13) 1.0584(9) 0.9315(7) 0.153(7) Uani 1 1 d .
H291_2 H 0.7839 1.0358 0.8981 0.116(3) Uiso 1 1 calc R
H292_2 H 0.8565 1.1008 0.9336 0.116(3) Uiso 1 1 calc R
H293_2 H 0.8242 1.0586 0.9686 0.116(3) Uiso 1 1 calc R
C30_2 C 1.0089(10) 1.0614(7) 0.9732(5) 0.126(6) Uani 1 1 d .
H301_2 H 0.9904 1.0594 1.0091 0.116(3) Uiso 1 1 calc R
H302_2 H 1.0218 1.1044 0.9765 0.116(3) Uiso 1 1 calc R
H303_2 H 1.0680 1.0441 0.9687 0.116(3) Uiso 1 1 calc R
C31_2 C 1.3317(13) 1.3160(7) 0.7210(7) 0.118(6) Uani 1 1 d .
H311_2 H 1.3741 1.3202 0.6936 0.116(3) Uiso 1 1 calc R
C32_2 C 1.2618(13) 1.3591(7) 0.7312(9) 0.165(8) Uani 1 1 d .
H321_2 H 1.2963 1.4009 0.7396 0.116(3) Uiso 1 1 calc R
H322_2 H 1.2348 1.3584 0.7650 0.116(3) Uiso 1 1 calc R
H323_2 H 1.2084 1.3465 0.6955 0.116(3) Uiso 1 1 calc R
C33_2 C 1.3849(19) 1.3442(9) 0.7903(13) 0.30(2) Uani 1 1 d .
H331_2 H 1.4391 1.3233 0.7975 0.116(3) Uiso 1 1 calc R
H332_2 H 1.3376 1.3382 0.8136 0.116(3) Uiso 1 1 calc R
H333_2 H 1.4104 1.3882 0.8023 0.116(3) Uiso 1 1 calc R
C34_2 C 1.0944(10) 0.9289(5) 0.6184(5) 0.069(3) Uani 1 1 d .
C35_2 C 0.9272(9) 0.8529(6) 0.5725(5) 0.081(4) Uani 1 1 d .
C36_2 C 1.0142(9) 0.8936(5) 0.6867(5) 0.076(4) Uani 1 1 d .
O10_3 O 1.1833(5) 0.5425(3) 0.7074(3) 0.067(2) Uani 1 1 d .
H810_3 H 1.2040 0.5170 0.6812 0.116(3) Uiso 1 1 calc R
O11_3 O 1.2702(6) 0.5295(3) 0.6074(3) 0.070(2) Uani 1 1 d .
O12_3 O 1.3507(5) 0.4889(3) 0.6961(3) 0.065(2) Uani 1 1 d .
H812_3 H 1.3680 0.4896 0.7309 0.116(3) Uiso 1 1 calc R
O13_3 O 1.5058(5) 0.5454(3) 0.8028(3) 0.0574(18) Uani 1 1 d .
O14_3 O 1.3167(5) 0.5511(3) 0.8103(3) 0.066(2) Uani 1 1 d .
H814_3 H 1.2585 0.5544 0.7996 0.116(3) Uiso 1 1 calc R
O15_3 O 1.1916(5) 0.6405(3) 0.8097(4) 0.069(2) Uani 1 1 d .
C40_3 C 1.1330(8) 0.5764(6) 0.6831(6) 0.070(3) Uani 1 1 d .
C41_3 C 1.0860(9) 0.6212(6) 0.7164(7) 0.079(4) Uani 1 1 d .
C42_3 C 1.0310(9) 0.6514(6) 0.6870(8) 0.088(4) Uani 1 1 d .
H421_3 H 0.9975 0.6804 0.7091 0.116(3) Uiso 1 1 calc R
C43_3 C 1.0217(10) 0.6425(7) 0.6288(8) 0.098(5) Uani 1 1 d .
C44_3 C 1.0683(9) 0.5971(6) 0.5956(6) 0.089(4) Uani 1 1 d .
H441_3 H 1.0619 0.5891 0.5545 0.116(3) Uiso 1 1 calc R
C45_3 C 1.1232(9) 0.5640(6) 0.6220(7) 0.079(4) Uani 1 1 d .
C46_3 C 0.9713(15) 0.6818(8) 0.6031(9) 0.166(9) Uani 1 1 d .
H461_3 H 0.9184 0.6832 0.6254 0.116(3) Uiso 1 1 calc R
C47_3 C 0.9082(14) 0.6504(9) 0.5476(11) 0.224(12) Uani 1 1 d .
H471_3 H 0.8729 0.6117 0.5467 0.116(3) Uiso 1 1 calc R
H472_3 H 0.9461 0.6418 0.5169 0.116(3) Uiso 1 1 calc R
H473_3 H 0.8611 0.6758 0.5399 0.116(3) Uiso 1 1 calc R
C48_3 C 1.002(2) 0.7357(9) 0.6246(8) 0.35(2) Uani 1 1 d .
H481_3 H 1.0263 0.7480 0.6676 0.116(3) Uiso 1 1 calc R
H482_3 H 0.9487 0.7573 0.6169 0.116(3) Uiso 1 1 calc R
H483_3 H 1.0550 0.7461 0.6070 0.116(3) Uiso 1 1 calc R
C49_3 C 1.1671(9) 0.5157(6) 0.5843(6) 0.083(4) Uani 1 1 d .
H491_3 H 1.1394 0.4751 0.5841 0.116(3) Uiso 1 1 calc R
H492_3 H 1.1521 0.5141 0.5429 0.116(3) Uiso 1 1 calc R
C50_3 C 1.3153(9) 0.4817(6) 0.5787(5) 0.079(4) Uani 1 1 d .
H501_3 H 1.3174 0.4814 0.5386 0.116(3) Uiso 1 1 calc R
H502_3 H 1.2762 0.4419 0.5739 0.116(3) Uiso 1 1 calc R
C51_3 C 1.4190(9) 0.4891(5) 0.6140(5) 0.068(3) Uani 1 1 d .
C52_3 C 1.4304(8) 0.4898(4) 0.6721(5) 0.053(3) Uani 1 1 d .
C53_3 C 1.5220(9) 0.4911(4) 0.7052(5) 0.057(3) Uani 1 1 d .
C54_3 C 1.6001(10) 0.4912(5) 0.6802(6) 0.079(4) Uani 1 1 d .
H541_3 H 1.6621 0.4909 0.7026 0.116(3) Uiso 1 1 calc R
C55_3 C 1.5941(10) 0.4916(6) 0.6249(8) 0.096(5) Uani 1 1 d .
C56_3 C 1.5061(12) 0.4913(6) 0.5926(6) 0.093(4) Uani 1 1 d .
H561_3 H 1.5020 0.4925 0.5541 0.116(3) Uiso 1 1 calc R
C57_3 C 1.6806(16) 0.4951(12) 0.5982(11) 0.167(8) Uani 1 1 d .
H571_3 H 1.7278 0.4836 0.6262 0.116(3) Uiso 1 1 calc R
C58_3 C 1.6766(13) 0.4447(9) 0.5445(9) 0.159(8) Uani 1 1 d .
H581_3 H 1.6434 0.4067 0.5462 0.116(3) Uiso 1 1 calc R
H582_3 H 1.7434 0.4408 0.5400 0.116(3) Uiso 1 1 calc R
H583_3 H 1.6404 0.4521 0.5105 0.116(3) Uiso 1 1 calc R
C59_3 C 1.7295(15) 0.5468(12) 0.6060(9) 0.253(16) Uani 1 1 d .
H591_3 H 1.7314 0.5760 0.6457 0.116(3) Uiso 1 1 calc R
H592_3 H 1.6986 0.5618 0.5760 0.116(3) Uiso 1 1 calc R
H593_3 H 1.7965 0.5426 0.6022 0.116(3) Uiso 1 1 calc R
C60_3 C 1.5341(9) 0.4916(5) 0.7671(5) 0.074(3) Uani 1 1 d .
H601_3 H 1.4927 0.4545 0.7666 0.116(3) Uiso 1 1 calc R
H602_3 H 1.6033 0.4915 0.7836 0.116(3) Uiso 1 1 calc R
C61_3 C 1.5099(9) 0.5505(6) 0.8623(5) 0.077(3) Uani 1 1 d .
H611_3 H 1.5792 0.5605 0.8845 0.116(3) Uiso 1 1 calc R
H612_3 H 1.4793 0.5107 0.8627 0.116(3) Uiso 1 1 calc R
C62_3 C 1.4577(9) 0.5993(5) 0.8918(5) 0.066(3) Uani 1 1 d .
C63_3 C 1.3603(9) 0.5973(5) 0.8654(5) 0.065(3) Uani 1 1 d .
C64_3 C 1.3070(9) 0.6394(5) 0.8933(5) 0.067(3) Uani 1 1 d .
C65_3 C 1.3499(9) 0.6859(5) 0.9486(5) 0.071(3) Uani 1 1 d .
H651_3 H 1.3129 0.7140 0.9684 0.116(3) Uiso 1 1 calc R
C66_3 C 1.4482(11) 0.6900(6) 0.9742(5) 0.080(4) Uani 1 1 d .
C67_3 C 1.4992(8) 0.6454(5) 0.9457(5) 0.069(3) Uani 1 1 d .
H671_3 H 1.5650 0.6473 0.9645 0.116(3) Uiso 1 1 calc R
C68_3 C 1.4950(10) 0.7410(6) 1.0354(5) 0.090(4) Uani 1 1 d .
H681_3 H 1.4456 0.7678 1.0448 0.116(3) Uiso 1 1 calc R
C69_3 C 1.5827(12) 0.7808(7) 1.0325(6) 0.159(8) Uani 1 1 d .
H691_3 H 1.5644 0.7967 1.0010 0.116(3) Uiso 1 1 calc R
H692_3 H 1.6338 0.7566 1.0238 0.116(3) Uiso 1 1 calc R
H693_3 H 1.6076 0.8152 1.0707 0.116(3) Uiso 1 1 calc R
C70_3 C 1.5129(10) 0.7151(6) 1.0835(5) 0.104(5) Uani 1 1 d .
H701_3 H 1.4514 0.6910 1.0835 0.116(3) Uiso 1 1 calc R
H702_3 H 1.5377 0.7488 1.1222 0.116(3) Uiso 1 1 calc R
H703_3 H 1.5614 0.6885 1.0763 0.116(3) Uiso 1 1 calc R
C71_3 C 1.2015(8) 0.6344(5) 0.8648(6) 0.073(3) Uani 1 1 d .
H711_3 H 1.1637 0.5940 0.8595 0.116(3) Uiso 1 1 calc R
H713_3 H 1.1741 0.6668 0.8914 0.116(3) Uiso 1 1 calc R
C72_3 C 1.0907(8) 0.6292(5) 0.7795(6) 0.077(4) Uani 1 1 d .
H721_3 H 1.0601 0.6642 0.7985 0.116(3) Uiso 1 1 calc R
H722_3 H 1.0547 0.5916 0.7816 0.116(3) Uiso 1 1 calc R
O10_4 O 0.3582(5) 0.1122(4) 0.2599(4) 0.077(2) Uani 1 1 d .
H810_4 H 0.4056 0.0948 0.2523 0.116(3) Uiso 1 1 calc R
O11_4 O 0.2367(5) 0.1967(3) 0.2523(4) 0.082(2) Uani 1 1 d .
O12_4 O 0.2638(5) 0.1105(3) 0.1479(4) 0.084(2) Uani 1 1 d .
H812_4 H 0.2956 0.0888 0.1260 0.116(3) Uiso 1 1 calc R
O13_4 O 0.3962(6) 0.1125(4) 0.0721(4) 0.086(3) Uani 1 1 d .
O14_4 O 0.4468(6) 0.0602(3) 0.1596(4) 0.086(3) Uani 1 1 d .
H814_4 H 0.4552 0.0601 0.1942 0.116(3) Uiso 1 1 calc R
O15_4 O 0.5642(6) 0.1244(4) 0.2816(4) 0.082(2) Uani 1 1 d .
C40_4 C 0.3812(10) 0.1509(6) 0.3186(7) 0.078(4) Uani 1 1 d .
C41_4 C 0.4724(9) 0.1539(6) 0.3565(7) 0.078(4) Uani 1 1 d .
C42_4 C 0.4864(11) 0.1919(7) 0.4155(7) 0.092(4) Uani 1 1 d .
H421_4 H 0.5465 0.1950 0.4419 0.116(3) Uiso 1 1 calc R
C43_4 C 0.4191(12) 0.2259(7) 0.4391(8) 0.102(5) Uani 1 1 d .
C44_4 C 0.3309(10) 0.2197(6) 0.3993(8) 0.101(5) Uani 1 1 d .
H441_4 H 0.2822 0.2411 0.4138 0.116(3) Uiso 1 1 calc R
C45_4 C 0.3122(10) 0.1840(6) 0.3400(7) 0.076(4) Uani 1 1 d .
C46_4 C 0.4367(11) 0.2636(9) 0.5068(7) 0.119(5) Uani 1 1 d .
H461_4 H 0.5076 0.2674 0.5248 0.116(3) Uiso 1 1 calc R
C47_4 C 0.3796(12) 0.2296(9) 0.5345(7) 0.148(7) Uani 1 1 d .
H471_4 H 0.3965 0.1889 0.5264 0.116(3) Uiso 1 1 calc R
H472_4 H 0.3094 0.2251 0.5180 0.116(3) Uiso 1 1 calc R
H473_4 H 0.3948 0.2524 0.5776 0.116(3) Uiso 1 1 calc R
C48_4 C 0.4177(19) 0.3254(9) 0.5205(8) 0.238(13) Uani 1 1 d .
H481_4 H 0.4587 0.3475 0.5030 0.116(3) Uiso 1 1 calc R
H482_4 H 0.4330 0.3471 0.5637 0.116(3) Uiso 1 1 calc R
H483_4 H 0.3484 0.3235 0.5039 0.116(3) Uiso 1 1 calc R
C49_4 C 0.2167(9) 0.1778(6) 0.2988(7) 0.099(4) Uani 1 1 d .
H491_4 H 0.1814 0.1345 0.2821 0.116(3) Uiso 1 1 calc R
H492_4 H 0.1752 0.2038 0.3206 0.116(3) Uiso 1 1 calc R
C50_4 C 0.1489(9) 0.1877(6) 0.2087(6) 0.087(4) Uani 1 1 d .
H501_4 H 0.1110 0.2199 0.2245 0.116(3) Uiso 1 1 calc R
H502_4 H 0.1080 0.1472 0.2001 0.116(3) Uiso 1 1 calc R
C51_4 C 0.1720(9) 0.1904(6) 0.1528(7) 0.079(4) Uani 1 1 d .
C52_4 C 0.2269(9) 0.1493(6) 0.1226(7) 0.074(4) Uani 1 1 d .
C53_4 C 0.2443(8) 0.1493(6) 0.0692(7) 0.078(4) Uani 1 1 d .
C54_4 C 0.2071(10) 0.1910(7) 0.0470(7) 0.098(5) Uani 1 1 d .
H541_4 H 0.2188 0.1914 0.0103 0.116(3) Uiso 1 1 calc R
C55_4 C 0.1528(10) 0.2327(7) 0.0766(8) 0.094(5) Uani 1 1 d .
C56_4 C 0.1382(8) 0.2303(6) 0.1273(7) 0.082(4) Uani 1 1 d .
H561_4 H 0.1014 0.2581 0.1479 0.116(3) Uiso 1 1 calc R
C57_4 C 0.1190(12) 0.2785(8) 0.0539(8) 0.130(6) Uani 1 1 d .
H571_4 H 0.1020 0.3067 0.0900 0.116(3) Uiso 1 1 calc R
C58_4 C 0.0271(14) 0.2567(7) 0.0160(7) 0.158(8) Uani 1 1 d .
H581_4 H -0.0139 0.2319 0.0310 0.116(3) Uiso 1 1 calc R
H582_4 H 0.0330 0.2313 -0.0237 0.116(3) Uiso 1 1 calc R
H583_4 H -0.0030 0.2915 0.0137 0.116(3) Uiso 1 1 calc R
C59_4 C 0.1924(13) 0.3206(7) 0.0455(9) 0.163(8) Uani 1 1 d .
H591_4 H 0.2506 0.3329 0.0783 0.116(3) Uiso 1 1 calc R
H592_4 H 0.1662 0.3571 0.0446 0.116(3) Uiso 1 1 calc R
H593_4 H 0.2102 0.3004 0.0077 0.116(3) Uiso 1 1 calc R
C60_4 C 0.2976(10) 0.1036(6) 0.0364(6) 0.102(5) Uani 1 1 d .
H601_4 H 0.2618 0.0616 0.0273 0.116(3) Uiso 1 1 calc R
H602_4 H 0.3015 0.1083 -0.0017 0.116(3) Uiso 1 1 calc R
C61_4 C 0.4483(9) 0.0663(6) 0.0498(6) 0.099(5) Uani 1 1 d .
H611_4 H 0.4629 0.0667 0.0121 0.116(3) Uiso 1 1 calc R
H612_4 H 0.4089 0.0255 0.0420 0.116(3) Uiso 1 1 calc R
C62_4 C 0.5397(11) 0.0777(5) 0.0942(7) 0.084(4) Uani 1 1 d .
C63_4 C 0.5370(9) 0.0751(5) 0.1479(7) 0.071(3) Uani 1 1 d .
C64_4 C 0.6240(11) 0.0860(5) 0.1928(7) 0.089(4) Uani 1 1 d .
C65_4 C 0.7111(10) 0.1035(5) 0.1800(7) 0.087(4) Uani 1 1 d .
H651_4 H 0.7702 0.1130 0.2094 0.116(3) Uiso 1 1 calc R
C66_4 C 0.7157(11) 0.1077(6) 0.1257(8) 0.090(4) Uani 1 1 d .
C67_4 C 0.6298(14) 0.0950(6) 0.0845(7) 0.101(5) Uani 1 1 d .
H671_4 H 0.6323 0.0982 0.0473 0.116(3) Uiso 1 1 calc R
C68_4 C 0.8159(10) 0.1294(8) 0.1149(8) 0.121(6) Uani 1 1 d .
H681_4 H 0.8001 0.1264 0.0726 0.116(3) Uiso 1 1 calc R
C69_4 C 0.8539(12) 0.1943(7) 0.1487(10) 0.197(11) Uani 1 1 d .
H691_4 H 0.8020 0.2177 0.1442 0.116(3) Uiso 1 1 calc R
H692_4 H 0.9088 0.2082 0.1340 0.116(3) Uiso 1 1 calc R
H693_4 H 0.8767 0.2010 0.1908 0.116(3) Uiso 1 1 calc R
C70_4 C 0.8857(10) 0.0915(7) 0.1165(7) 0.122(5) Uani 1 1 d .
H701_4 H 0.8557 0.0489 0.0908 0.116(3) Uiso 1 1 calc R
H702_4 H 0.9084 0.0939 0.1574 0.116(3) Uiso 1 1 calc R
H703_4 H 0.9415 0.1054 0.1025 0.116(3) Uiso 1 1 calc R
C71_4 C 0.6168(9) 0.0810(6) 0.2525(7) 0.090(4) Uani 1 1 d .
H711_4 H 0.5833 0.0391 0.2458 0.116(3) Uiso 1 1 calc R
H712_4 H 0.6835 0.0885 0.2778 0.116(3) Uiso 1 1 calc R
C72_4 C 0.5432(9) 0.1138(6) 0.3315(7) 0.089(4) Uani 1 1 d .
H721_4 H 0.6046 0.1235 0.3623 0.116(3) Uiso 1 1 calc R
H722_4 H 0.5137 0.0699 0.3199 0.116(3) Uiso 1 1 calc R
N1_6 N 0.5330(6) 0.2944(4) 0.2538(4) 0.066(3) Uani 1 1 d .
C80_6 C 0.4897(8) 0.3455(5) 0.2404(6) 0.088(4) Uani 1 1 d .
H801_6 H 0.5245 0.3578 0.2134 0.116(3) Uiso 1 1 calc R
H802_6 H 0.5017 0.3816 0.2779 0.116(3) Uiso 1 1 calc R
C81_6 C 0.3804(8) 0.3282(6) 0.2121(8) 0.134(7) Uani 1 1 d .
H811_6 H 0.3581 0.3630 0.2040 0.116(3) Uiso 1 1 calc R
H812_6 H 0.3449 0.3179 0.2393 0.116(3) Uiso 1 1 calc R
H813_6 H 0.3676 0.2926 0.1748 0.116(3) Uiso 1 1 calc R
C82_6 C 0.4917(10) 0.2740(6) 0.2951(6) 0.099(5) Uani 1 1 d .
H821_6 H 0.5240 0.2408 0.3008 0.116(3) Uiso 1 1 calc R
H822_6 H 0.4212 0.2563 0.2771 0.116(3) Uiso 1 1 calc R
C83_6 C 0.5015(13) 0.3252(8) 0.3577(7) 0.162(7) Uani 1 1 d .
H831_6 H 0.4715 0.3073 0.3826 0.116(3) Uiso 1 1 calc R
H832_6 H 0.4682 0.3580 0.3529 0.116(3) Uiso 1 1 calc R
H833_6 H 0.5710 0.3423 0.3767 0.116(3) Uiso 1 1 calc R
C84_6 C 0.6424(9) 0.3198(5) 0.2771(6) 0.101(5) Uani 1 1 d .
H841_6 H 0.6531 0.3569 0.3136 0.116(3) Uiso 1 1 calc R
H742_6 H 0.6675 0.3325 0.2471 0.116(3) Uiso 1 1 calc R
C85_6 C 0.7016(10) 0.2742(7) 0.2912(8) 0.144(7) Uani 1 1 d .
H851_6 H 0.7712 0.2935 0.3057 0.116(3) Uiso 1 1 calc R
H852_6 H 0.6927 0.2377 0.2551 0.116(3) Uiso 1 1 calc R
H853_6 H 0.6787 0.2623 0.3218 0.116(3) Uiso 1 1 calc R
C86_6 C 0.5161(10) 0.2372(5) 0.1977(7) 0.102(5) Uani 1 1 d .
H861_6 H 0.5476 0.2056 0.2078 0.116(3) Uiso 1 1 calc R
H862_6 H 0.4448 0.2204 0.1829 0.116(3) Uiso 1 1 calc R
C87_6 C 0.5555(12) 0.2489(6) 0.1487(7) 0.129(6) Uani 1 1 d .
H871_6 H 0.5434 0.2103 0.1142 0.116(3) Uiso 1 1 calc R
H872_6 H 0.6262 0.2652 0.1628 0.116(3) Uiso 1 1 calc R
H873_6 H 0.5226 0.2788 0.1371 0.116(3) Uiso 1 1 calc R
N1_7 N 0.9669(6) 0.2214(4) 0.7683(4) 0.062(2) Uani 1 1 d .
C80_7 C 0.9252(9) 0.2259(6) 0.8217(5) 0.079(4) Uani 1 1 d .
H801_7 H 0.9508 0.2675 0.8525 0.116(3) Uiso 1 1 calc R
H802_7 H 0.8531 0.2211 0.8098 0.116(3) Uiso 1 1 calc R
C81_7 C 0.9478(9) 0.1799(5) 0.8482(5) 0.083(4) Uani 1 1 d .
H811_7 H 0.9194 0.1864 0.8829 0.116(3) Uiso 1 1 calc R
H812_7 H 1.0191 0.1844 0.8606 0.116(3) Uiso 1 1 calc R
H813_7 H 0.9201 0.1384 0.8188 0.116(3) Uiso 1 1 calc R
C82_7 C 1.0777(8) 0.2292(6) 0.7839(6) 0.086(4) Uani 1 1 d .
H821_7 H 1.0953 0.1934 0.7928 0.116(3) Uiso 1 1 calc R
H822_7 H 1.1029 0.2296 0.7489 0.116(3) Uiso 1 1 calc R
C83_7 C 1.1267(8) 0.2866(5) 0.8358(5) 0.087(4) Uani 1 1 d .
H831_7 H 1.1978 0.2886 0.8440 0.116(3) Uiso 1 1 calc R
H832_7 H 1.1027 0.2864 0.8707 0.116(3) Uiso 1 1 calc R
H833_7 H 1.1119 0.3224 0.8267 0.116(3) Uiso 1 1 calc R
C84_7 C 0.9323(9) 0.2721(5) 0.7473(6) 0.081(4) Uani 1 1 d .
H841_7 H 0.8601 0.2672 0.7413 0.116(3) Uiso 1 1 calc R
H842_7 H 0.9618 0.3129 0.7787 0.116(3) Uiso 1 1 calc R
C85_7 C 0.9610(10) 0.2696(6) 0.6889(6) 0.109(5) Uani 1 1 d .
H851_7 H 0.9382 0.3024 0.6773 0.116(3) Uiso 1 1 calc R
H852_7 H 0.9306 0.2296 0.6574 0.116(3) Uiso 1 1 calc R
H853_7 H 1.0324 0.2751 0.6949 0.116(3) Uiso 1 1 calc R
C86_7 C 0.9283(9) 0.1589(5) 0.7192(5) 0.077(4) Uani 1 1 d .
H861_7 H 0.9477 0.1270 0.7342 0.116(3) Uiso 1 1 calc R
H862_7 H 0.9594 0.1567 0.6857 0.116(3) Uiso 1 1 calc R
C87_7 C 0.8158(9) 0.1448(5) 0.6960(5) 0.088(4) Uani 1 1 d .
H871_7 H 0.7955 0.1037 0.6647 0.116(3) Uiso 1 1 calc R
H872_7 H 0.7962 0.1755 0.6799 0.116(3) Uiso 1 1 calc R
H873_7 H 0.7844 0.1462 0.7288 0.116(3) Uiso 1 1 calc R
N3_8 N 0.4400(17) 0.0389(9) 0.6681(9) 0.194(8) Uani 1 1 d .
C90_8 C 0.3903(17) 0.0468(12) 0.6324(11) 0.156(9) Uani 1 1 d .
C91_8 C 0.3304(11) 0.0613(9) 0.5927(7) 0.161(8) Uani 1 1 d .
H911_8 H 0.3521 0.1044 0.5984 0.116(3) Uiso 1 1 calc R
H912_8 H 0.2634 0.0553 0.5981 0.116(3) Uiso 1 1 calc R
H913_8 H 0.3319 0.0348 0.5524 0.116(3) Uiso 1 1 calc R

loop_
_atom_site_aniso_label
_atom_site_aniso_U_11
_atom_site_aniso_U_22
_atom_site_aniso_U_33
_atom_site_aniso_U_23
_atom_site_aniso_U_13
_atom_site_aniso_U_12
Re1_1 0.0501(3) 0.0564(3) 0.0523(3) 0.0171(2) 0.0091(2) 0.0149(2)
O1_1 0.053(4) 0.064(4) 0.050(5) 0.015(4) 0.003(4) 0.011(3)
O2_1 0.060(5) 0.059(4) 0.056(5) 0.029(4) 0.009(4) 0.012(4)
O3_1 0.054(5) 0.048(4) 0.055(4) 0.023(3) 0.008(4) 0.013(3)
O4_1 0.051(4) 0.044(4) 0.060(4) 0.013(3) 0.019(4) 0.010(3)
O5_1 0.061(5) 0.061(5) 0.066(5) 0.027(4) 0.009(4) 0.015(4)
O6_1 0.068(5) 0.074(5) 0.066(5) 0.026(4) 0.010(4) 0.011(4)
O34_1 0.107(7) 0.077(6) 0.088(6) 0.035(5) 0.006(5) 0.034(5)
O35_1 0.074(6) 0.119(7) 0.085(7) 0.028(6) 0.026(5) 0.041(5)
O36_1 0.070(6) 0.073(5) 0.058(5) 0.005(4) -0.006(4) -0.008(4)
C1_1 0.059(8) 0.065(7) 0.046(7) 0.018(6) 0.009(6) 0.014(6)
C2_1 0.061(7) 0.070(8) 0.064(8) 0.029(6) 0.027(6) 0.014(6)
C3_1 0.052(7) 0.069(7) 0.069(8) 0.031(6) 0.028(6) 0.033(6)
C4_1 0.064(8) 0.046(6) 0.064(8) 0.025(5) 0.017(7) 0.013(5)
C5_1 0.043(7) 0.061(7) 0.070(8) 0.029(6) 0.014(6) 0.016(5)
C6_1 0.051(7) 0.057(7) 0.065(8) 0.031(6) 0.019(6) 0.014(5)
C7_1 0.068(8) 0.050(6) 0.053(7) 0.029(5) 0.007(6) 0.017(5)
C8_1 0.040(6) 0.052(6) 0.062(7) 0.029(5) 0.013(6) 0.015(5)
C9_1 0.045(6) 0.054(7) 0.056(7) 0.017(5) 0.004(5) 0.003(5)
C10_1 0.055(7) 0.059(7) 0.051(7) 0.026(5) 0.009(6) 0.004(5)
C11_1 0.047(7) 0.045(6) 0.071(8) 0.009(6) 0.031(6) 0.005(5)
C12_1 0.065(7) 0.066(8) 0.056(7) 0.020(6) 0.014(6) 0.022(6)
C13_1 0.061(8) 0.056(7) 0.081(9) 0.015(7) 0.035(7) 0.015(6)
C14_1 0.052(7) 0.072(8) 0.061(8) 0.017(7) 0.011(6) 0.006(6)
C15_1 0.051(7) 0.071(8) 0.072(8) 0.033(7) 0.021(6) 0.014(6)
C16_1 0.055(8) 0.085(8) 0.072(9) 0.020(7) 0.007(7) 0.004(6)
C17_1 0.059(8) 0.060(7) 0.057(7) 0.014(6) -0.008(6) 0.006(6)
C18_1 0.061(8) 0.060(7) 0.057(8) 0.022(6) -0.005(6) 0.017(6)
C19_1 0.074(9) 0.059(7) 0.060(8) 0.010(6) -0.016(7) 0.021(6)
C20_1 0.074(9) 0.087(9) 0.063(9) 0.022(8) 0.016(7) 0.024(7)
C21_1 0.074(8) 0.076(8) 0.057(8) 0.025(7) 0.003(7) 0.009(7)
C22_1 0.070(8) 0.061(7) 0.044(7) 0.017(6) -0.006(6) 0.015(6)
C23_1 0.051(7) 0.040(6) 0.070(8) 0.026(5) 0.002(6) 0.020(5)
C24_1 0.051(7) 0.068(8) 0.061(8) 0.023(7) 0.016(6) 0.005(6)
C25_1 0.135(13) 0.076(9) 0.064(9) -0.015(8) 0.015(9) 0.011(9)
C26_1 0.71(6) 0.115(14) 0.17(2) 0.090(15) 0.27(3) 0.19(3)
C27_1 0.147(17) 0.33(3) 0.057(11) -0.048(14) 0.012(11) 0.032(17)
C28_1 0.049(7) 0.076(8) 0.080(8) 0.049(7) 0.004(6) 0.010(6)
C29_1 0.039(7) 0.085(9) 0.094(9) 0.034(8) 0.014(6) -0.004(6)
C30_1 0.067(8) 0.110(10) 0.090(10) 0.035(8) 0.013(7) 0.009(7)
C31_1 0.083(10) 0.064(9) 0.098(10) 0.016(8) 0.027(8) -0.005(7)
C32_1 0.165(16) 0.104(11) 0.151(15) 0.068(11) 0.088(13) 0.031(11)
C33_1 0.40(4) 0.055(10) 0.50(4) 0.086(17) 0.35(4) 0.039(16)
C34_1 0.046(7) 0.099(10) 0.056(8) 0.010(7) 0.001(6) -0.003(7)
C35_1 0.117(13) 0.030(6) 0.094(11) 0.002(7) -0.054(10) 0.027(7)
C36_1 0.070(8) 0.068(8) 0.075(9) 0.048(7) 0.024(7) 0.022(6)
Re1_2 0.0884(4) 0.0572(3) 0.0557(3) 0.0173(2) 0.0110(3) 0.0126(3)
O1_2 0.094(6) 0.070(5) 0.064(5) 0.039(4) 0.018(5) 0.025(5)
O2_2 0.083(6) 0.055(4) 0.057(5) 0.025(4) 0.001(4) 0.003(4)
O3_2 0.085(5) 0.051(4) 0.058(5) 0.010(4) 0.018(4) 0.003(4)
O4_2 0.075(6) 0.077(5) 0.076(6) 0.029(4) 0.018(5) 0.010(4)
O5_2 0.119(7) 0.065(5) 0.076(6) 0.011(4) 0.028(5) 0.007(5)
O6_2 0.092(6) 0.073(5) 0.061(5) 0.015(4) 0.011(5) -0.003(5)
O34_2 0.097(7) 0.096(6) 0.078(6) 0.013(5) 0.026(6) 0.027(6)
O35_2 0.154(9) 0.056(5) 0.075(6) 0.008(5) 0.004(6) 0.018(5)
O36_2 0.115(7) 0.094(6) 0.081(7) 0.044(5) 0.009(5) 0.023(5)
C1_2 0.076(9) 0.061(7) 0.057(7) 0.019(6) 0.002(7) 0.020(7)
C2_2 0.096(10) 0.067(8) 0.077(9) 0.033(7) 0.006(8) 0.001(7)
C3_2 0.084(9) 0.066(8) 0.047(7) 0.013(6) 0.013(7) 0.007(6)
C4_2 0.094(10) 0.041(6) 0.056(8) 0.009(5) 0.031(7) 0.002(6)
C5_2 0.084(9) 0.071(8) 0.065(8) 0.033(7) 0.016(7) 0.020(7)
C6_2 0.100(11) 0.061(7) 0.059(9) 0.025(6) 0.021(8) 0.025(7)
C7_2 0.079(9) 0.054(7) 0.066(9) 0.026(6) 0.008(7) 0.008(6)
C8_2 0.081(9) 0.052(7) 0.057(8) 0.022(6) 0.014(7) 0.014(6)
C9_2 0.088(10) 0.078(9) 0.077(9) 0.031(7) 0.022(7) 0.017(7)
C10_2 0.083(10) 0.074(9) 0.101(11) 0.028(8) 0.031(8) 0.014(7)
C11_2 0.059(8) 0.064(8) 0.074(9) 0.024(7) 0.027(7) 0.015(6)
C12_2 0.069(8) 0.064(8) 0.079(9) 0.002(7) 0.027(7) 0.003(7)
C13_2 0.089(10) 0.054(8) 0.085(10) 0.018(8) 0.028(8) -0.015(7)
C14_2 0.126(12) 0.051(8) 0.108(12) 0.028(8) 0.070(10) 0.015(8)
C15_2 0.094(10) 0.097(11) 0.067(9) 0.021(8) 0.046(8) 0.013(8)
C16_2 0.117(12) 0.098(10) 0.047(8) 0.021(7) 0.012(8) -0.019(9)
C17_2 0.115(11) 0.062(8) 0.056(8) 0.022(6) 0.018(8) 0.008(7)
C18_2 0.111(11) 0.050(7) 0.048(7) 0.011(6) 0.015(7) -0.002(7)
C19_2 0.093(10) 0.052(7) 0.079(9) 0.028(6) -0.015(8) 0.019(7)
C20_2 0.072(9) 0.067(8) 0.086(10) 0.028(7) 0.009(7) 0.005(7)
C21_2 0.088(10) 0.052(7) 0.084(9) 0.023(7) 0.001(7) -0.011(7)
C22_2 0.080(10) 0.061(8) 0.061(8) 0.016(6) 0.003(7) -0.002(7)
C23_2 0.094(10) 0.047(6) 0.038(7) 0.009(5) 0.005(7) 0.001(6)
C24_2 0.100(10) 0.055(8) 0.079(10) 0.010(8) 0.034(8) -0.009(7)
C25_2 0.080(10) 0.088(10) 0.104(11) 0.026(9) -0.003(8) 0.016(8)
C26_2 0.201(19) 0.097(11) 0.135(15) -0.007(11) -0.051(13) 0.073(12)
C27_2 0.109(13) 0.181(16) 0.147(15) 0.102(13) -0.005(11) 0.027(11)
C28_2 0.104(11) 0.118(11) 0.058(9) 0.006(8) 0.016(8) 0.040(9)
C29_2 0.176(18) 0.22(2) 0.077(11) 0.059(12) 0.049(12) 0.036(16)
C30_2 0.127(13) 0.158(14) 0.061(9) 0.020(9) 0.012(9) -0.020(11)
C31_2 0.128(14) 0.079(11) 0.117(13) -0.005(9) 0.042(11) 0.013(10)
C32_2 0.156(17) 0.113(13) 0.27(2) 0.082(15) 0.125(18) 0.032(13)
C33_2 0.34(4) 0.123(18) 0.54(6) 0.14(3) 0.34(4) 0.06(2)
C34_2 0.078(9) 0.060(7) 0.071(9) 0.024(6) 0.014(7) 0.027(7)
C35_2 0.103(10) 0.074(9) 0.054(8) 0.012(7) 0.007(7) 0.024(7)
C36_2 0.107(10) 0.074(8) 0.052(8) 0.023(6) 0.016(7) 0.037(7)
O10_3 0.068(5) 0.055(4) 0.080(5) 0.024(4) 0.019(4) 0.016(4)
O11_3 0.061(5) 0.073(5) 0.067(5) 0.021(4) 0.007(4) 0.010(4)
O12_3 0.072(5) 0.070(5) 0.052(5) 0.027(4) 0.009(4) 0.004(4)
O13_3 0.065(5) 0.054(4) 0.057(5) 0.023(4) 0.012(4) 0.022(3)
O14_3 0.051(4) 0.069(5) 0.068(5) 0.019(4) 0.009(4) 0.001(4)
O15_3 0.056(5) 0.071(5) 0.081(6) 0.024(4) 0.020(4) 0.015(4)
C40_3 0.047(7) 0.070(8) 0.087(10) 0.034(8) -0.001(7) -0.006(6)
C41_3 0.047(8) 0.076(9) 0.091(11) 0.011(8) 0.004(7) 0.007(7)
C42_3 0.058(9) 0.069(9) 0.117(13) 0.017(9) 0.002(9) 0.010(7)
C43_3 0.090(11) 0.099(11) 0.098(12) 0.044(10) -0.010(10) 0.024(9)
C44_3 0.071(9) 0.087(10) 0.074(9) 0.007(8) -0.011(8) 0.002(8)
C45_3 0.052(8) 0.072(9) 0.097(11) 0.033(8) -0.020(8) 0.001(6)
C46_3 0.191(19) 0.068(11) 0.159(18) 0.010(11) -0.083(15) 0.012(12)
C47_3 0.18(2) 0.151(18) 0.32(3) 0.15(2) -0.08(2) -0.025(15)
C48_3 0.74(6) 0.117(17) 0.114(17) 0.012(14) -0.11(3) 0.19(3)
C49_3 0.078(10) 0.089(9) 0.076(9) 0.036(8) -0.003(8) 0.006(8)
C50_3 0.079(9) 0.100(10) 0.055(8) 0.028(7) 0.013(7) 0.016(8)
C51_3 0.069(9) 0.065(7) 0.064(8) 0.030(6) -0.007(7) 0.006(6)
C52_3 0.055(8) 0.039(6) 0.073(8) 0.024(5) 0.026(7) 0.010(5)
C53_3 0.070(8) 0.046(6) 0.053(8) 0.011(5) 0.016(7) 0.020(6)
C54_3 0.083(11) 0.074(8) 0.081(10) 0.026(7) 0.017(8) 0.029(7)
C55_3 0.045(9) 0.117(11) 0.138(15) 0.057(11) 0.028(10) 0.018(7)
C56_3 0.109(12) 0.115(11) 0.083(10) 0.054(8) 0.054(10) 0.021(9)
C57_3 0.123(17) 0.22(3) 0.20(2) 0.10(2) 0.099(17) 0.043(16)
C58_3 0.163(18) 0.22(2) 0.22(2) 0.157(19) 0.140(17) 0.136(17)
C59_3 0.18(2) 0.40(4) 0.129(18) 0.06(2) 0.084(15) -0.11(2)
C60_3 0.085(9) 0.064(8) 0.066(8) 0.014(6) 0.010(7) 0.023(6)
C61_3 0.090(9) 0.092(9) 0.050(8) 0.031(7) 0.006(7) 0.026(7)
C62_3 0.070(9) 0.076(8) 0.056(8) 0.033(7) 0.013(7) 0.006(7)
C63_3 0.079(9) 0.059(8) 0.060(8) 0.025(7) 0.022(7) -0.003(7)
C64_3 0.073(9) 0.068(8) 0.060(8) 0.023(7) 0.020(7) 0.015(7)
C65_3 0.081(9) 0.070(8) 0.069(9) 0.035(7) 0.019(7) 0.018(7)
C66_3 0.105(11) 0.085(9) 0.061(9) 0.032(7) 0.036(8) 0.026(8)
C67_3 0.066(8) 0.079(8) 0.059(8) 0.033(7) 0.007(7) -0.002(7)
C68_3 0.118(12) 0.091(9) 0.043(8) 0.010(7) 0.008(7) 0.012(8)
C69_3 0.167(16) 0.137(14) 0.096(12) -0.028(10) 0.046(11) -0.068(13)
C70_3 0.129(12) 0.100(10) 0.055(8) 0.007(8) 0.002(8) 0.017(9)
C71_3 0.065(9) 0.082(8) 0.076(9) 0.026(7) 0.031(7) 0.013(6)
C72_3 0.047(8) 0.059(7) 0.115(12) 0.022(7) 0.010(7) 0.014(6)
O10_4 0.052(5) 0.082(6) 0.113(7) 0.058(5) 0.012(5) 0.011(4)
O11_4 0.045(5) 0.096(6) 0.112(7) 0.063(5) -0.004(5) 0.007(4)
O12_4 0.075(6) 0.073(5) 0.109(7) 0.046(5) 0.011(5) 0.016(4)
O13_4 0.065(6) 0.070(5) 0.109(7) 0.027(5) 0.000(5) 0.004(5)
O14_4 0.067(6) 0.065(5) 0.126(7) 0.043(5) 0.011(5) 0.003(4)
O15_4 0.069(6) 0.073(5) 0.108(7) 0.049(5) 0.002(5) 0.011(4)
C40_4 0.066(9) 0.076(9) 0.091(11) 0.044(8) 0.005(9) -0.008(8)
C41_4 0.058(9) 0.092(10) 0.088(10) 0.056(8) -0.009(8) -0.008(7)
C42_4 0.073(10) 0.099(11) 0.099(12) 0.053(10) -0.015(9) -0.003(9)
C43_4 0.075(11) 0.103(12) 0.126(15) 0.053(11) 0.005(11) 0.004(9)
C44_4 0.074(10) 0.087(10) 0.133(14) 0.050(10) -0.008(10) 0.000(8)
C45_4 0.063(9) 0.073(9) 0.101(11) 0.052(8) 0.010(9) 0.005(7)
C46_4 0.079(11) 0.148(16) 0.096(13) 0.024(12) 0.000(9) -0.003(10)
C47_4 0.110(13) 0.208(19) 0.103(13) 0.031(13) 0.024(11) 0.031(13)
C48_4 0.42(4) 0.121(17) 0.124(17) 0.015(14) 0.00(2) 0.04(2)
C49_4 0.081(10) 0.086(10) 0.129(13) 0.051(9) 0.006(9) 0.008(7)
C50_4 0.064(9) 0.107(10) 0.107(11) 0.065(9) 0.012(8) 0.016(7)
C51_4 0.045(8) 0.083(9) 0.102(11) 0.038(9) -0.002(7) 0.002(7)
C52_4 0.051(8) 0.069(9) 0.095(11) 0.053(8) -0.021(8) -0.016(7)
C53_4 0.045(8) 0.071(9) 0.110(12) 0.038(9) -0.005(8) 0.000(6)
C54_4 0.060(9) 0.114(12) 0.128(13) 0.076(11) -0.004(9) -0.014(9)
C55_4 0.051(9) 0.100(11) 0.138(15) 0.071(11) -0.014(9) 0.010(8)
C56_4 0.047(8) 0.083(9) 0.132(13) 0.068(10) -0.001(8) 0.013(6)
C57_4 0.105(13) 0.139(14) 0.164(17) 0.101(13) -0.012(12) 0.017(11)
C58_4 0.21(2) 0.122(14) 0.129(15) 0.053(11) -0.037(14) 0.055(13)
C59_4 0.178(18) 0.103(12) 0.28(3) 0.119(15) 0.103(17) 0.077(12)
C60_4 0.090(11) 0.092(10) 0.111(12) 0.038(9) 0.008(10) -0.009(9)
C61_4 0.066(9) 0.078(9) 0.124(12) 0.021(9) -0.011(9) 0.004(8)
C62_4 0.076(11) 0.063(8) 0.113(13) 0.019(8) 0.046(10) 0.017(7)
C63_4 0.052(9) 0.048(7) 0.108(11) 0.023(7) 0.017(9) 0.010(6)
C64_4 0.072(10) 0.059(8) 0.135(14) 0.035(8) 0.018(10) 0.022(7)
C65_4 0.062(10) 0.077(9) 0.127(13) 0.049(9) 0.008(9) 0.023(7)
C66_4 0.087(12) 0.066(8) 0.128(14) 0.040(9) 0.034(11) 0.029(8)
C67_4 0.123(14) 0.075(9) 0.108(12) 0.026(8) 0.030(12) 0.047(9)
C68_4 0.067(10) 0.147(15) 0.192(18) 0.094(14) 0.046(11) 0.057(10)
C69_4 0.121(15) 0.108(14) 0.34(3) 0.021(16) 0.126(17) 0.001(12)
C70_4 0.073(10) 0.167(15) 0.131(14) 0.051(11) 0.037(9) 0.032(10)
C71_4 0.068(9) 0.083(9) 0.139(14) 0.063(9) 0.018(9) 0.032(7)
C72_4 0.058(8) 0.096(10) 0.120(12) 0.059(9) -0.006(8) 0.021(7)
N1_6 0.060(6) 0.047(5) 0.089(7) 0.035(5) 0.002(5) -0.006(5)
C80_6 0.084(10) 0.043(7) 0.128(11) 0.032(7) 0.005(8) 0.000(6)
C81_6 0.058(9) 0.085(10) 0.25(2) 0.078(11) -0.007(11) -0.001(7)
C82_6 0.097(10) 0.087(10) 0.107(12) 0.043(9) 0.014(9) -0.020(8)
C83_6 0.20(2) 0.151(16) 0.132(16) 0.056(14) 0.059(14) -0.013(14)
C84_6 0.088(10) 0.077(9) 0.129(12) 0.055(8) -0.016(9) -0.009(8)
C85_6 0.083(10) 0.117(12) 0.23(2) 0.103(13) -0.035(11) 0.009(9)
C86_6 0.105(11) 0.059(8) 0.120(12) 0.030(9) -0.001(9) -0.012(7)
C87_6 0.180(16) 0.074(10) 0.116(13) 0.024(9) 0.032(12) -0.004(10)
N1_7 0.074(7) 0.049(5) 0.062(6) 0.015(5) 0.021(5) 0.014(5)
C80_7 0.072(8) 0.099(9) 0.056(8) 0.013(7) 0.012(7) 0.026(7)
C81_7 0.092(10) 0.089(9) 0.077(9) 0.039(8) 0.020(7) 0.028(7)
C82_7 0.048(8) 0.092(9) 0.100(10) 0.016(8) 0.015(7) 0.012(7)
C83_7 0.069(8) 0.091(9) 0.101(10) 0.039(8) 0.016(7) 0.009(7)
C84_7 0.081(9) 0.053(7) 0.098(10) 0.016(7) 0.016(8) 0.015(6)
C85_7 0.115(12) 0.103(11) 0.118(13) 0.068(9) 0.006(10) 0.003(9)
C86_7 0.097(10) 0.062(7) 0.073(8) 0.017(7) 0.039(7) 0.016(7)
C87_7 0.086(10) 0.090(9) 0.066(8) 0.012(7) 0.011(7) -0.006(7)
N3_8 0.24(2) 0.161(15) 0.18(2) 0.074(15) 0.020(16) 0.022(15)
C90_8 0.134(19) 0.21(2) 0.13(2) 0.066(17) 0.011(15) 0.059(16)
C91_8 0.094(13) 0.23(2) 0.104(14) 0.002(14) 0.002(11) 0.053(13)

loop_
_atom_type_symbol
_atom_type_description
_atom_type_scat_dispersion_real
_atom_type_scat_dispersion_imag
_atom_type_scat_source
C C 0.0033 0.0016 'International Tables Vol C Tables 4.2.6.8 and 6.1.1.4'
N N 0.0061 0.0033 'International Tables Vol C Tables 4.2.6.8 and 6.1.1.4'
O O 0.0106 0.0060 'International Tables Vol C Tables 4.2.6.8 and 6.1.1.4'
Re Re -1.0185 7.2310 'International Tables Vol C Tables 4.2.6.8 and 6.1.1.4'
H H 0.0000 0.0000 'International Tables Vol C Tables 4.2.6.8 and 6.1.1.4'

loop_
_exptl_crystal_face_index_h
_exptl_crystal_face_index_k
_exptl_crystal_face_index_l
_exptl_crystal_face_perp_dist
0 1 0 0.020000
0 -1 0 0.080000
-1 -1 0 0.060000
1 1 0 0.060000
0 0 -1 0.050000
0 0 1 0.050000
-1 -8 9 0.060000
1 8 -9 0.060000

loop_
_geom_angle_atom_site_label_1
_geom_angle_atom_site_label_2
_geom_angle_atom_site_label_3
_geom_angle
C35_1 Re1_1 C34_1 90.2(5)
C35_1 Re1_1 C36_1 84.8(5)
C34_1 Re1_1 C36_1 86.0(4)
C35_1 Re1_1 O1_1 97.6(4)
C34_1 Re1_1 O1_1 95.9(4)
C36_1 Re1_1 O1_1 176.9(4)
C35_1 Re1_1 O3_1 94.9(4)
C34_1 Re1_1 O3_1 174.7(4)
C36_1 Re1_1 O3_1 95.6(3)
O1_1 Re1_1 O3_1 82.3(2)
C35_1 Re1_1 O2_1 175.9(4)
C34_1 Re1_1 O2_1 93.4(4)
C36_1 Re1_1 O2_1 93.6(4)
O1_1 Re1_1 O2_1 83.9(2)
O3_1 Re1_1 O2_1 81.4(2)
C22_1 O1_1 Re1_1 131.4(7)
C3_1 O2_1 C2_1 110.2(7)
C3_1 O2_1 Re1_1 121.1(5)
C2_1 O2_1 Re1_1 113.0(5)
C23_1 O3_1 Re1_1 111.3(5)
C10_1 O4_1 C9_1 113.9(7)
C17_1 O6_1 C16_1 112.1(9)
C21_1 C1_1 C22_1 120.1(10)
C21_1 C1_1 C2_1 118.6(11)
C22_1 C1_1 C2_1 121.2(10)
C1_1 C2_1 O2_1 113.4(8)
O2_1 C3_1 C4_1 109.9(8)
C5_1 C4_1 C23_1 120.2(10)
C5_1 C4_1 C3_1 119.2(10)
C23_1 C4_1 C3_1 120.5(10)
C4_1 C5_1 C6_1 121.5(10)
C5_1 C6_1 C7_1 116.9(9)
C5_1 C6_1 C28_1 120.1(9)
C7_1 C6_1 C28_1 122.9(10)
C8_1 C7_1 C6_1 123.1(9)
C7_1 C8_1 C23_1 118.1(10)
C7_1 C8_1 C9_1 122.3(10)
C23_1 C8_1 C9_1 119.7(9)
O4_1 C9_1 C8_1 109.8(8)
O4_1 C10_1 C11_1 109.7(8)
C24_1 C11_1 C12_1 119.2(9)
C24_1 C11_1 C10_1 119.9(9)
C12_1 C11_1 C10_1 120.8(10)
C13_1 C12_1 C11_1 121.2(10)
C12_1 C13_1 C14_1 117.7(10)
C12_1 C13_1 C31_1 121.0(12)
C14_1 C13_1 C31_1 121.3(11)
C15_1 C14_1 C13_1 122.5(10)
C24_1 C15_1 C14_1 119.5(11)
C24_1 C15_1 C16_1 118.5(10)
C14_1 C15_1 C16_1 121.9(10)
O6_1 C16_1 C15_1 110.4(9)
O6_1 C17_1 C18_1 109.9(9)
C19_1 C18_1 C22_1 119.5(12)
C19_1 C18_1 C17_1 119.7(10)
C22_1 C18_1 C17_1 120.7(11)
C18_1 C19_1 C20_1 121.5(11)
C21_1 C20_1 C19_1 116.9(11)
C21_1 C20_1 C25_1 122.4(13)
C19_1 C20_1 C25_1 120.7(12)
C1_1 C21_1 C20_1 123.3(12)
O1_1 C22_1 C1_1 123.4(10)
O1_1 C22_1 C18_1 117.9(11)
C1_1 C22_1 C18_1 118.6(11)
O3_1 C23_1 C4_1 118.6(10)
O3_1 C23_1 C8_1 121.2(10)
C4_1 C23_1 C8_1 120.1(9)
O5_1 C24_1 C15_1 121.0(11)
O5_1 C24_1 C11_1 119.0(9)
C15_1 C24_1 C11_1 119.8(10)
C26_1 C25_1 C27_1 118.8(15)
C26_1 C25_1 C20_1 115.8(14)
C27_1 C25_1 C20_1 112.5(13)
C30_1 C28_1 C29_1 111.7(10)
C30_1 C28_1 C6_1 109.6(9)
C29_1 C28_1 C6_1 111.1(9)
C33_1 C31_1 C32_1 116.4(13)
C33_1 C31_1 C13_1 117.0(12)
C32_1 C31_1 C13_1 113.8(12)
O34_1 C34_1 Re1_1 177.4(10)
O35_1 C35_1 Re1_1 177.2(11)
O36_1 C36_1 Re1_1 176.5(9)
C34_2 Re1_2 C35_2 89.3(5)
C34_2 Re1_2 C36_2 84.5(5)
C35_2 Re1_2 C36_2 89.9(5)
C34_2 Re1_2 O1_2 97.0(4)
C35_2 Re1_2 O1_2 94.5(4)
C36_2 Re1_2 O1_2 175.4(4)
C34_2 Re1_2 O3_2 95.5(4)
C35_2 Re1_2 O3_2 174.9(4)
C36_2 Re1_2 O3_2 92.4(4)
O1_2 Re1_2 O3_2 83.2(3)
C34_2 Re1_2 O2_2 176.7(4)
C35_2 Re1_2 O2_2 93.8(4)
C36_2 Re1_2 O2_2 94.4(4)
O1_2 Re1_2 O2_2 83.9(3)
O3_2 Re1_2 O2_2 81.4(3)
C22_2 O1_2 Re1_2 130.8(8)
C3_2 O2_2 C2_2 107.8(8)
C3_2 O2_2 Re1_2 122.1(6)
C2_2 O2_2 Re1_2 113.6(7)
C23_2 O3_2 Re1_2 113.4(6)
C10_2 O4_2 C9_2 113.2(9)
C16_2 O6_2 C17_2 109.3(9)
C22_2 C1_2 C21_2 123.0(12)
C22_2 C1_2 C2_2 120.6(11)
C21_2 C1_2 C2_2 116.5(12)
O2_2 C2_2 C1_2 111.0(9)
O2_2 C3_2 C4_2 110.7(9)
C5_2 C4_2 C23_2 116.7(11)
C5_2 C4_2 C3_2 122.0(11)
C23_2 C4_2 C3_2 121.1(10)
C6_2 C5_2 C4_2 123.9(12)
C5_2 C6_2 C7_2 117.3(11)
C5_2 C6_2 C28_2 119.9(12)
C7_2 C6_2 C28_2 122.7(12)
C6_2 C7_2 C8_2 122.3(11)
C23_2 C8_2 C7_2 117.1(11)
C23_2 C8_2 C9_2 123.0(11)
C7_2 C8_2 C9_2 119.8(11)
O4_2 C9_2 C8_2 107.5(9)
O4_2 C10_2 C11_2 107.7(10)
C24_2 C11_2 C12_2 117.6(12)
C24_2 C11_2 C10_2 119.2(11)
C12_2 C11_2 C10_2 123.2(12)
C13_2 C12_2 C11_2 124.7(12)
C12_2 C13_2 C14_2 117.3(11)
C12_2 C13_2 C31_2 127.8(14)
C14_2 C13_2 C31_2 114.9(14)
C13_2 C14_2 C15_2 121.7(13)
C24_2 C15_2 C14_2 117.7(12)
C24_2 C15_2 C16_2 119.6(12)
C14_2 C15_2 C16_2 122.6(13)
O6_2 C16_2 C15_2 108.4(10)
O6_2 C17_2 C18_2 109.1(9)
C19_2 C18_2 C22_2 119.4(12)
C19_2 C18_2 C17_2 122.7(11)
C22_2 C18_2 C17_2 117.8(13)
C20_2 C19_2 C18_2 124.1(12)
C19_2 C20_2 C21_2 116.3(12)
C19_2 C20_2 C25_2 122.2(12)
C21_2 C20_2 C25_2 121.2(13)
C1_2 C21_2 C20_2 121.6(12)
O1_2 C22_2 C1_2 124.2(12)
O1_2 C22_2 C18_2 120.3(12)
C1_2 C22_2 C18_2 115.5(13)
O3_2 C23_2 C4_2 118.1(10)
O3_2 C23_2 C8_2 119.3(11)
C4_2 C23_2 C8_2 122.6(11)
O5_2 C24_2 C11_2 120.2(13)
O5_2 C24_2 C15_2 118.8(12)
C11_2 C24_2 C15_2 120.9(11)
C20_2 C25_2 C27_2 111.4(13)
C20_2 C25_2 C26_2 113.7(11)
C27_2 C25_2 C26_2 111.1(13)
C30_2 C28_2 C6_2 112.9(12)
C30_2 C28_2 C29_2 106.3(12)
C6_2 C28_2 C29_2 108.8(12)
C13_2 C31_2 C32_2 112.2(14)
C13_2 C31_2 C33_2 104.7(16)
C32_2 C31_2 C33_2 90.9(14)
O34_2 C34_2 Re1_2 176.6(10)
O35_2 C35_2 Re1_2 177.7(12)
O36_2 C36_2 Re1_2 179.2(11)
C50_3 O11_3 C49_3 111.9(9)
C61_3 O13_3 C60_3 114.7(8)
C71_3 O15_3 C72_3 111.6(9)
O10_3 C40_3 C45_3 118.3(13)
O10_3 C40_3 C41_3 121.8(13)
C45_3 C40_3 C41_3 119.8(13)
C42_3 C41_3 C40_3 117.9(14)
C42_3 C41_3 C72_3 123.5(13)
C40_3 C41_3 C72_3 118.3(13)
C43_3 C42_3 C41_3 124.6(14)
C42_3 C43_3 C44_3 117.1(13)
C42_3 C43_3 C46_3 120.6(17)
C44_3 C43_3 C46_3 122.1(17)
C45_3 C44_3 C43_3 121.5(14)
C44_3 C45_3 C40_3 119.0(14)
C44_3 C45_3 C49_3 118.8(14)
C40_3 C45_3 C49_3 122.2(12)
C48_3 C46_3 C47_3 125.6(19)
C48_3 C46_3 C43_3 118.0(17)
C47_3 C46_3 C43_3 114.5(15)
O11_3 C49_3 C45_3 108.8(10)
O11_3 C50_3 C51_3 111.0(10)
C52_3 C51_3 C56_3 115.9(11)
C52_3 C51_3 C50_3 117.6(11)
C56_3 C51_3 C50_3 126.3(12)
O12_3 C52_3 C53_3 119.7(11)
O12_3 C52_3 C51_3 119.5(10)
C53_3 C52_3 C51_3 120.8(11)
C54_3 C53_3 C52_3 118.9(11)
C54_3 C53_3 C60_3 120.4(12)
C52_3 C53_3 C60_3 120.7(11)
C55_3 C54_3 C53_3 123.2(12)
C56_3 C55_3 C54_3 118.6(13)
C56_3 C55_3 C57_3 117.9(18)
C54_3 C55_3 C57_3 123.5(16)
C55_3 C56_3 C51_3 122.6(13)
C59_3 C57_3 C58_3 118(2)
C59_3 C57_3 C55_3 120(2)
C58_3 C57_3 C55_3 115.6(19)
O13_3 C60_3 C53_3 108.7(9)
O13_3 C61_3 C62_3 110.7(9)
C67_3 C62_3 C63_3 117.5(12)
C67_3 C62_3 C61_3 122.9(11)
C63_3 C62_3 C61_3 119.5(11)
C64_3 C63_3 O14_3 120.0(11)
C64_3 C63_3 C62_3 121.4(11)
O14_3 C63_3 C62_3 118.6(11)
C63_3 C64_3 C65_3 120.6(11)
C63_3 C64_3 C71_3 120.0(11)
C65_3 C64_3 C71_3 119.4(11)
C64_3 C65_3 C66_3 118.6(12)
C65_3 C66_3 C67_3 119.4(11)
C65_3 C66_3 C68_3 118.4(12)
C67_3 C66_3 C68_3 122.1(13)
C62_3 C67_3 C66_3 122.5(12)
C69_3 C68_3 C70_3 114.6(12)
C69_3 C68_3 C66_3 110.7(11)
C70_3 C68_3 C66_3 111.5(10)
O15_3 C71_3 C64_3 111.4(9)
O15_3 C72_3 C41_3 108.3(10)
C49_4 O11_4 C50_4 111.2(9)
C61_4 O13_4 C60_4 115.0(10)
C71_4 O15_4 C72_4 110.4(10)
O10_4 C40_4 C45_4 118.4(12)
O10_4 C40_4 C41_4 119.9(14)
C45_4 C40_4 C41_4 121.6(14)
C42_4 C41_4 C40_4 115.4(14)
C42_4 C41_4 C72_4 124.9(12)
C40_4 C41_4 C72_4 119.6(13)
C41_4 C42_4 C43_4 124.9(14)
C42_4 C43_4 C44_4 116.1(16)
C42_4 C43_4 C46_4 121.8(14)
C44_4 C43_4 C46_4 121.8(17)
C45_4 C44_4 C43_4 122.5(16)
C44_4 C45_4 C40_4 119.3(13)
C44_4 C45_4 C49_4 121.1(14)
C40_4 C45_4 C49_4 119.5(14)
C48_4 C46_4 C47_4 111.2(17)
C48_4 C46_4 C43_4 113.8(16)
C47_4 C46_4 C43_4 110.1(14)
O11_4 C49_4 C45_4 108.2(11)
O11_4 C50_4 C51_4 110.7(10)
C56_4 C51_4 C52_4 117.6(14)
C56_4 C51_4 C50_4 122.6(15)
C52_4 C51_4 C50_4 119.7(13)
O12_4 C52_4 C53_4 121.2(15)
O12_4 C52_4 C51_4 118.7(14)
C53_4 C52_4 C51_4 120.1(13)
C52_4 C53_4 C54_4 118.2(14)
C52_4 C53_4 C60_4 119.4(14)
C54_4 C53_4 C60_4 122.3(16)
C53_4 C54_4 C55_4 122.7(15)
C56_4 C55_4 C54_4 116.3(14)
C56_4 C55_4 C57_4 122.0(18)
C54_4 C55_4 C57_4 121.7(18)
C55_4 C56_4 C51_4 125.1(15)
C58_4 C57_4 C59_4 121.6(16)
C58_4 C57_4 C55_4 112.2(14)
C59_4 C57_4 C55_4 117.3(14)
O13_4 C60_4 C53_4 109.9(11)
O13_4 C61_4 C62_4 108.2(11)
C63_4 C62_4 C67_4 117.9(15)
C63_4 C62_4 C61_4 120.1(13)
C67_4 C62_4 C61_4 121.9(16)
C62_4 C63_4 O14_4 118.9(12)
C62_4 C63_4 C64_4 122.3(14)
O14_4 C63_4 C64_4 118.8(14)
C65_4 C64_4 C63_4 116.3(15)
C65_4 C64_4 C71_4 123.5(14)
C63_4 C64_4 C71_4 120.2(14)
C64_4 C65_4 C66_4 122.4(14)
C67_4 C66_4 C65_4 117.9(14)
C67_4 C66_4 C68_4 122.3(17)
C65_4 C66_4 C68_4 119.7(15)
C66_4 C67_4 C62_4 123.0(16)
C70_4 C68_4 C69_4 114.3(15)
C70_4 C68_4 C66_4 116.3(14)
C69_4 C68_4 C66_4 112.2(13)
O15_4 C71_4 C64_4 109.8(10)
O15_4 C72_4 C41_4 109.9(10)
C82_6 N1_6 C80_6 114.4(10)
C82_6 N1_6 C84_6 111.7(9)
C80_6 N1_6 C84_6 105.2(8)
C82_6 N1_6 C86_6 105.3(9)
C80_6 N1_6 C86_6 111.2(9)
C84_6 N1_6 C86_6 109.1(10)
N1_6 C80_6 C81_6 114.2(8)
N1_6 C82_6 C83_6 115.2(10)
N1_6 C84_6 C85_6 114.0(9)
C87_6 C86_6 N1_6 113.5(10)
C80_7 N1_7 C86_7 110.9(8)
C80_7 N1_7 C82_7 111.2(9)
C86_7 N1_7 C82_7 106.7(8)
C80_7 N1_7 C84_7 105.7(9)
C86_7 N1_7 C84_7 110.0(8)
C82_7 N1_7 C84_7 112.5(8)
C81_7 C80_7 N1_7 114.6(10)
C83_7 C82_7 N1_7 113.4(9)
C85_7 C84_7 N1_7 112.0(10)
N1_7 C86_7 C87_7 113.4(9)
N3_8 C90_8 C91_8 175(3)

loop_
_geom_bond_atom_site_label_1
_geom_bond_atom_site_label_2
_geom_bond_distance
Re1_1 C35_1 1.82(2)
Re1_1 C34_1 1.914(15)
Re1_1 C36_1 1.967(13)
Re1_1 O1_1 2.108(6)
Re1_1 O3_1 2.140(6)
Re1_1 O2_1 2.214(7)
O1_1 C22_1 1.323(12)
O2_1 C3_1 1.469(11)
O2_1 C2_1 1.501(11)
O3_1 C23_1 1.365(11)
O4_1 C10_1 1.419(10)
O4_1 C9_1 1.422(10)
O5_1 C24_1 1.368(12)
O6_1 C17_1 1.409(11)
O6_1 C16_1 1.433(12)
O34_1 C34_1 1.166(13)
O35_1 C35_1 1.229(17)
O36_1 C36_1 1.111(11)
C1_1 C21_1 1.358(14)
C1_1 C22_1 1.403(14)
C1_1 C2_1 1.468(13)
C3_1 C4_1 1.506(13)
C4_1 C5_1 1.382(13)
C4_1 C23_1 1.390(13)
C5_1 C6_1 1.391(13)
C6_1 C7_1 1.408(13)
C6_1 C28_1 1.528(13)
C7_1 C8_1 1.376(12)
C8_1 C23_1 1.407(13)
C8_1 C9_1 1.465(13)
C10_1 C11_1 1.521(12)
C11_1 C24_1 1.392(14)
C11_1 C12_1 1.421(13)
C12_1 C13_1 1.365(14)
C13_1 C14_1 1.393(14)
C13_1 C31_1 1.519(15)
C14_1 C15_1 1.382(14)
C15_1 C24_1 1.377(14)
C15_1 C16_1 1.500(14)
C17_1 C18_1 1.502(14)
C18_1 C19_1 1.389(15)
C18_1 C22_1 1.409(14)
C19_1 C20_1 1.407(15)
C20_1 C21_1 1.381(14)
C20_1 C25_1 1.523(16)
C25_1 C26_1 1.327(19)
C25_1 C27_1 1.479(19)
C28_1 C30_1 1.492(14)
C28_1 C29_1 1.508(14)
C31_1 C33_1 1.340(18)
C31_1 C32_1 1.475(16)
Re1_2 C34_2 1.830(14)
Re1_2 C35_2 1.863(12)
Re1_2 C36_2 1.878(13)
Re1_2 O1_2 2.114(7)
Re1_2 O3_2 2.134(6)
Re1_2 O2_2 2.199(8)
O1_2 C22_2 1.300(14)
O2_2 C3_2 1.452(12)
O2_2 C2_2 1.479(12)
O3_2 C23_2 1.371(12)
O4_2 C10_2 1.415(13)
O4_2 C9_2 1.464(12)
O5_2 C24_2 1.368(12)
O6_2 C16_2 1.418(14)
O6_2 C17_2 1.433(12)
O34_2 C34_2 1.205(12)
O35_2 C35_2 1.194(12)
O36_2 C36_2 1.161(12)
C1_2 C22_2 1.402(16)
C1_2 C21_2 1.406(15)
C1_2 C2_2 1.516(14)
C3_2 C4_2 1.463(14)
C4_2 C5_2 1.396(14)
C4_2 C23_2 1.398(15)
C5_2 C6_2 1.377(14)
C6_2 C7_2 1.400(15)
C6_2 C28_2 1.554(17)
C7_2 C8_2 1.406(14)
C8_2 C23_2 1.405(14)
C8_2 C9_2 1.489(15)
C10_2 C11_2 1.494(15)
C11_2 C24_2 1.385(15)
C11_2 C12_2 1.391(14)
C12_2 C13_2 1.360(16)
C13_2 C14_2 1.386(17)
C13_2 C31_2 1.472(18)
C14_2 C15_2 1.422(16)
C15_2 C24_2 1.418(17)
C15_2 C16_2 1.517(15)
C17_2 C18_2 1.492(15)
C18_2 C19_2 1.434(16)
C18_2 C22_2 1.452(16)
C19_2 C20_2 1.360(16)
C20_2 C21_2 1.418(15)
C20_2 C25_2 1.481(16)
C25_2 C27_2 1.534(17)
C25_2 C26_2 1.537(18)
C28_2 C30_2 1.445(16)
C28_2 C29_2 1.556(19)
C31_2 C32_2 1.49(2)
C31_2 C33_2 1.60(3)
O10_3 C40_3 1.345(13)
O11_3 C50_3 1.399(13)
O11_3 C49_3 1.420(12)
O12_3 C52_3 1.364(11)
O13_3 C61_3 1.416(11)
O13_3 C60_3 1.423(12)
O14_3 C63_3 1.393(12)
O15_3 C71_3 1.398(12)
O15_3 C72_3 1.433(12)
C40_3 C45_3 1.409(16)
C40_3 C41_3 1.413(16)
C41_3 C42_3 1.385(17)
C41_3 C72_3 1.487(16)
C42_3 C43_3 1.354(18)
C43_3 C44_3 1.416(18)
C43_3 C46_3 1.469(19)
C44_3 C45_3 1.394(16)
C45_3 C49_3 1.480(17)
C46_3 C48_3 1.19(2)
C46_3 C47_3 1.39(2)
C50_3 C51_3 1.521(14)
C51_3 C52_3 1.402(14)
C51_3 C56_3 1.425(16)
C52_3 C53_3 1.392(14)
C53_3 C54_3 1.356(15)
C53_3 C60_3 1.498(14)
C54_3 C55_3 1.353(17)
C55_3 C56_3 1.348(17)
C55_3 C57_3 1.49(2)
C57_3 C59_3 1.26(2)
C57_3 C58_3 1.43(2)
C61_3 C62_3 1.488(15)
C62_3 C67_3 1.368(14)
C62_3 C63_3 1.402(15)
C63_3 C64_3 1.384(15)
C64_3 C65_3 1.397(14)
C64_3 C71_3 1.503(15)
C65_3 C66_3 1.397(15)
C66_3 C67_3 1.403(16)
C66_3 C68_3 1.541(15)
C68_3 C69_3 1.493(16)
C68_3 C70_3 1.504(15)
O10_4 C40_4 1.372(14)
O11_4 C49_4 1.424(14)
O11_4 C50_4 1.429(12)
O12_4 C52_4 1.371(13)
O13_4 C61_4 1.398(14)
O13_4 C60_4 1.457(14)
O14_4 C63_4 1.387(13)
O15_4 C71_4 1.406(14)
O15_4 C72_4 1.407(14)
C40_4 C45_4 1.385(17)
C40_4 C41_4 1.429(16)
C41_4 C42_4 1.385(17)
C41_4 C72_4 1.522(17)
C42_4 C43_4 1.394(18)
C43_4 C44_4 1.399(17)
C43_4 C46_4 1.55(2)
C44_4 C45_4 1.370(18)
C45_4 C49_4 1.495(16)
C46_4 C48_4 1.45(2)
C46_4 C47_4 1.475(19)
C50_4 C51_4 1.488(17)
C51_4 C56_4 1.382(16)
C51_4 C52_4 1.409(17)
C52_4 C53_4 1.379(17)
C53_4 C54_4 1.388(17)
C53_4 C60_4 1.481(17)
C54_4 C55_4 1.404(19)
C55_4 C56_4 1.320(18)
C55_4 C57_4 1.463(18)
C57_4 C58_4 1.380(17)
C57_4 C59_4 1.443(18)
C61_4 C62_4 1.466(17)
C62_4 C63_4 1.350(17)
C62_4 C67_4 1.377(18)
C63_4 C64_4 1.431(17)
C64_4 C65_4 1.375(17)
C64_4 C71_4 1.533(18)
C65_4 C66_4 1.384(18)
C66_4 C67_4 1.364(18)
C66_4 C68_4 1.547(18)
C68_4 C70_4 1.411(17)
C68_4 C69_4 1.450(18)
N1_6 C82_6 1.444(14)
N1_6 C80_6 1.518(13)
N1_6 C84_6 1.520(13)
N1_6 C86_6 1.524(14)
C80_6 C81_6 1.521(14)
C82_6 C83_6 1.570(18)
C84_6 C85_6 1.527(15)
C86_6 C87_6 1.507(17)
N1_7 C80_7 1.510(13)
N1_7 C86_7 1.513(12)
N1_7 C82_7 1.518(12)
N1_7 C84_7 1.551(13)
C80_7 C81_7 1.482(14)
C82_7 C83_7 1.492(14)
C84_7 C85_7 1.547(16)
C86_7 C87_7 1.545(14)
N3_8 C90_8 1.11(2)
C90_8 C91_8 1.34(2)
